data_2223634
loop_
_publ_author_name
'Ramesh, P.'
'Manikannan, Ramaiyan'
'Muthusubramanian, S.'
'Sundaresan, S. S.'
'Ponnuswamy, M. N.'

_publ_section_title
3-(4-Chlorophenyl)-1-[(<i>E</i>)-1-(4-chlorophenyl)-2-(4-methylphenylsulfanyl)ethenyl]-4-(4-methylphenylsulfanyl)-1<i>H</i>-pyrazole
_journal_coeditor_code BT5084
_journal_issue 11
_journal_name_full 'Acta Crystallographica Section E'
_journal_page_first o2881
_journal_page_last o2882
_journal_paper_doi 10.1107/S1600536809043293
_journal_volume 65
_journal_year 2009
_chemical_formula_iupac 'C31 H24 Cl2 N2 S2'
_chemical_formula_moiety 'C31 H24 Cl2 N2 S2'
_chemical_formula_sum 'C31 H24 Cl2 N2 S2'
_chemical_formula_weight 559.54
_chemical_name_systematic
3-(4-Chlorophenyl)-1-[(<i>E</i>)-1-(4-chlorophenyl)-2-(4-methylphenylsulfanyl)ethenyl]-4-(4-methylphenylsulfanyl)-1<i>H</i>-pyrazole
_space_group_IT_number 14
_symmetry_cell_setting monoclinic
_symmetry_space_group_name_Hall '-P 2yn'
_symmetry_space_group_name_H-M 'P 1 21/n 1'
_atom_sites_solution_hydrogens geom
_atom_sites_solution_primary direct
_atom_sites_solution_secondary difmap
_audit_creation_method SHELXL-97
_cell_angle_alpha 90.00
_cell_angle_beta 96.4020(10)
_cell_angle_gamma 90.00
_cell_formula_units_Z 4
_cell_length_a 9.7515(2)
_cell_length_b 10.2097(3)
_cell_length_c 27.6705(6)
_cell_measurement_reflns_used 2546
_cell_measurement_temperature 293(2)
_cell_measurement_theta_max 32.52
_cell_measurement_theta_min 1.48
_cell_volume 2737.69(11)
_computing_cell_refinement 'SAINT (Bruker, 2004)'
_computing_data_collection 'APEX2 (Bruker, 2004)'
_computing_data_reduction 'SAINT (Bruker, 2004)'
_computing_molecular_graphics 'ORTEP-3 (Farrugia, (1997))'
_computing_publication_material 'SHELXL97 (Sheldrick, 2008) and PLATON (Spek, 2009)'
_computing_structure_refinement 'SHELXL97 (Sheldrick, 2008)'
_computing_structure_solution 'SHELXS97 (Sheldrick, 2008)'
_diffrn_ambient_temperature 293(2)
_diffrn_measured_fraction_theta_full 1.000
_diffrn_measured_fraction_theta_max 0.992
_diffrn_measurement_device_type 'Bruker Kappa APEXII'
_diffrn_measurement_method '\w and \f'
_diffrn_radiation_monochromator graphite
_diffrn_radiation_source 'fine-focus sealed tube'
_diffrn_radiation_type MoK\a
_diffrn_radiation_wavelength 0.71073
_diffrn_reflns_av_R_equivalents 0.0319
_diffrn_reflns_av_sigmaI/netI 0.0354
_diffrn_reflns_limit_h_max 14
_diffrn_reflns_limit_h_min -14
_diffrn_reflns_limit_k_max 15
_diffrn_reflns_limit_k_min -15
_diffrn_reflns_limit_l_max 39
_diffrn_reflns_limit_l_min -41
_diffrn_reflns_number 38656
_diffrn_reflns_theta_full 25.00
_diffrn_reflns_theta_max 32.52
_diffrn_reflns_theta_min 1.48
_diffrn_standards_decay_% 0
_diffrn_standards_interval_count 0
_diffrn_standards_number 0
_exptl_absorpt_coefficient_mu 0.414
_exptl_absorpt_correction_T_max 0.921
_exptl_absorpt_correction_T_min 0.883
_exptl_absorpt_correction_type multi-scan
_exptl_absorpt_process_details '(SADABS; Sheldrick, 2001)'
_exptl_crystal_colour Colourless
_exptl_crystal_density_diffrn 1.358
_exptl_crystal_density_method 'not measured'
_exptl_crystal_description Block
_exptl_crystal_F_000 1160
_exptl_crystal_size_max 0.30
_exptl_crystal_size_mid 0.25
_exptl_crystal_size_min 0.20
_refine_diff_density_max 0.542
_refine_diff_density_min -0.329
_refine_ls_extinction_method none
_refine_ls_goodness_of_fit_ref 1.033
_refine_ls_hydrogen_treatment constr
_refine_ls_matrix_type full
_refine_ls_number_parameters 336
_refine_ls_number_reflns 9852
_refine_ls_number_restraints 0
_refine_ls_restrained_S_all 1.033
_refine_ls_R_factor_all 0.0985
_refine_ls_R_factor_gt 0.0519
_refine_ls_shift/su_max 0.003
_refine_ls_shift/su_mean 0.000
_refine_ls_structure_factor_coef Fsqd
_refine_ls_weighting_details 'calc w=1/[\s^2^(Fo^2^)+(0.0723P)^2^+0.5516P] where P=(Fo^2^+2Fc^2^)/3'
_refine_ls_weighting_scheme calc
_refine_ls_wR_factor_gt 0.1333
_refine_ls_wR_factor_ref 0.1603
_reflns_number_gt 5773
_reflns_number_total 9852
_reflns_threshold_expression I>2\s(I)
_cod_data_source_file bt5084.cif
_cod_data_source_block I
_cod_original_sg_symbol_H-M 'P 21/n'
_cod_database_code 2223634
_cod_database_fobs_code 2223634

loop_
_symmetry_equiv_pos_as_xyz
'x, y, z'
'-x+1/2, y+1/2, -z+1/2'
'-x, -y, -z'
'x-1/2, -y-1/2, z-1/2'

loop_
_atom_site_type_symbol
_atom_site_label
_atom_site_fract_x
_atom_site_fract_y
_atom_site_fract_z
_atom_site_U_iso_or_equiv
_atom_site_adp_type
_atom_site_calc_flag
_atom_site_refinement_flags
_atom_site_occupancy
_atom_site_disorder_assembly
_atom_site_disorder_group
S S1 0.08583(6) -0.11974(5) 0.63584(2) 0.05549(15) Uani d . 1 . .
S S2 0.25311(5) 0.35982(5) 0.42760(2) 0.05549(15) Uani d . 1 . .
Cl Cl1 -0.13889(7) 0.45353(6) 0.68961(2) 0.07471(19) Uani d . 1 . .
Cl Cl2 0.48797(8) -0.21313(9) 0.30187(2) 0.0905(2) Uani d . 1 . .
N N1 0.23543(16) 0.02119(14) 0.49711(5) 0.0415(3) Uani d . 1 . .
N N2 0.18350(16) 0.10815(14) 0.52737(5) 0.0421(3) Uani d . 1 . .
C C3 0.1835(2) 0.23137(18) 0.50948(7) 0.0472(4) Uani d . 1 . .
H H3 0.1531 0.3062 0.5242 0.057 Uiso calc R 1 . .
C C4 0.23608(19) 0.22595(18) 0.46595(7) 0.0446(4) Uani d . 1 . .
C C5 0.26756(18) 0.09181(17) 0.45965(6) 0.0398(4) Uani d . 1 . .
C C6 0.13934(19) 0.06576(17) 0.57196(6) 0.0410(4) Uani d . 1 . .
C C7 0.1621(2) -0.05738(19) 0.58678(7) 0.0485(4) Uani d . 1 . .
H H7 0.2196 -0.1107 0.5707 0.058 Uiso calc R 1 . .
C C8 0.2206(2) -0.21076(18) 0.66790(6) 0.0461(4) Uani d . 1 . .
C C9 0.3584(2) -0.1814(2) 0.66695(8) 0.0583(5) Uani d . 1 . .
H H9 0.3845 -0.1116 0.6484 0.070 Uiso calc R 1 . .
C C10 0.4568(3) -0.2562(2) 0.69371(8) 0.0653(6) Uani d . 1 . .
H H10 0.5496 -0.2370 0.6924 0.078 Uiso calc R 1 . .
C C11 0.4224(3) -0.3585(2) 0.72236(7) 0.0606(5) Uani d . 1 . .
C C12 0.2849(3) -0.3848(2) 0.72369(8) 0.0614(6) Uani d . 1 . .
H H12 0.2592 -0.4524 0.7433 0.074 Uiso calc R 1 . .
C C13 0.1842(2) -0.3134(2) 0.69661(7) 0.0566(5) Uani d . 1 . .
H H13 0.0917 -0.3340 0.6976 0.068 Uiso calc R 1 . .
C C14 0.07032(18) 0.16654(17) 0.59941(6) 0.0389(3) Uani d . 1 . .
C C15 0.1380(2) 0.2157(2) 0.64224(7) 0.0495(4) Uani d . 1 . .
H H15 0.2271 0.1877 0.6527 0.059 Uiso calc R 1 . .
C C16 0.0749(2) 0.3054(2) 0.66948(7) 0.0523(5) Uani d . 1 . .
H H16 0.1212 0.3388 0.6980 0.063 Uiso calc R 1 . .
C C17 -0.0571(2) 0.34490(18) 0.65410(6) 0.0459(4) Uani d . 1 . .
C C18 -0.1264(2) 0.29888(19) 0.61145(7) 0.0478(4) Uani d . 1 . .
H H18 -0.2155 0.3273 0.6012 0.057 Uiso calc R 1 . .
C C19 -0.06171(19) 0.20999(18) 0.58410(6) 0.0443(4) Uani d . 1 . .
H H19 -0.1074 0.1789 0.5551 0.053 Uiso calc R 1 . .
C C20 0.4342(2) 0.38614(17) 0.43419(7) 0.0441(4) Uani d . 1 . .
C C21 0.4884(2) 0.4601(2) 0.39927(7) 0.0521(5) Uani d . 1 . .
H H21 0.4301 0.4967 0.3740 0.063 Uiso calc R 1 . .
C C22 0.6289(2) 0.4800(2) 0.40176(8) 0.0549(5) Uani d . 1 . .
H H22 0.6639 0.5305 0.3780 0.066 Uiso calc R 1 . .
C C23 0.7187(2) 0.42680(19) 0.43848(8) 0.0524(5) Uani d . 1 . .
C C24 0.6620(3) 0.3574(2) 0.47388(9) 0.0679(6) Uani d . 1 . .
H H24 0.7199 0.3227 0.4997 0.081 Uiso calc R 1 . .
C C25 0.5222(2) 0.3377(2) 0.47219(8) 0.0649(6) Uani d . 1 . .
H H25 0.4869 0.2914 0.4970 0.078 Uiso calc R 1 . .
C C26 0.32826(18) 0.02448(17) 0.42028(6) 0.0400(4) Uani d . 1 . .
C C27 0.2903(2) 0.0553(2) 0.37175(6) 0.0510(5) Uani d . 1 . .
H H27 0.2310 0.1252 0.3636 0.061 Uiso calc R 1 . .
C C28 0.3405(2) -0.0176(2) 0.33562(7) 0.0576(5) Uani d . 1 . .
H H28 0.3147 0.0028 0.3031 0.069 Uiso calc R 1 . .
C C29 0.4282(2) -0.1200(2) 0.34765(7) 0.0553(5) Uani d . 1 . .
C C30 0.4714(2) -0.1501(2) 0.39539(8) 0.0567(5) Uani d . 1 . .
H H30 0.5336 -0.2178 0.4032 0.068 Uiso calc R 1 . .
C C31 0.4201(2) -0.07719(19) 0.43141(7) 0.0490(4) Uani d . 1 . .
H H31 0.4480 -0.0969 0.4638 0.059 Uiso calc R 1 . .
C C32 0.5335(3) -0.4378(3) 0.75125(10) 0.0887(9) Uani d . 1 . .
H H32A 0.5850 -0.4854 0.7294 0.133 Uiso calc R 1 . .
H H32B 0.4918 -0.4983 0.7718 0.133 Uiso calc R 1 . .
H H32C 0.5942 -0.3802 0.7709 0.133 Uiso calc R 1 . .
C C33 0.8720(2) 0.4392(3) 0.43899(11) 0.0728(7) Uani d . 1 . .
H H33A 0.9079 0.3617 0.4253 0.109 Uiso calc R 1 . .
H H33B 0.9136 0.4497 0.4719 0.109 Uiso calc R 1 . .
H H33C 0.8929 0.5140 0.4201 0.109 Uiso calc R 1 . .

loop_
_atom_site_aniso_label
_atom_site_aniso_U_11
_atom_site_aniso_U_22
_atom_site_aniso_U_33
_atom_site_aniso_U_12
_atom_site_aniso_U_13
_atom_site_aniso_U_23
S1 0.0571(3) 0.0534(3) 0.0597(3) 0.0077(2) 0.0230(2) 0.0147(2)
S2 0.0492(3) 0.0490(3) 0.0690(3) 0.0058(2) 0.0096(2) 0.0254(2)
Cl1 0.0911(5) 0.0722(4) 0.0659(3) 0.0193(3) 0.0308(3) -0.0139(3)
Cl2 0.0853(5) 0.1220(6) 0.0684(4) -0.0011(4) 0.0276(3) -0.0391(4)
N1 0.0492(8) 0.0357(7) 0.0409(7) 0.0026(6) 0.0111(6) 0.0010(6)
N2 0.0519(9) 0.0344(7) 0.0416(7) 0.0020(6) 0.0125(6) 0.0017(6)
C3 0.0532(11) 0.0349(9) 0.0553(10) 0.0047(8) 0.0140(8) 0.0039(7)
C4 0.0460(10) 0.0392(9) 0.0498(9) 0.0025(8) 0.0112(8) 0.0094(7)
C5 0.0398(9) 0.0391(9) 0.0411(8) 0.0002(7) 0.0066(7) 0.0051(7)
C6 0.0451(9) 0.0391(9) 0.0402(8) 0.0021(7) 0.0107(7) 0.0008(7)
C7 0.0563(11) 0.0428(10) 0.0494(9) 0.0078(8) 0.0193(8) 0.0051(8)
C8 0.0559(11) 0.0412(9) 0.0433(9) -0.0014(8) 0.0143(8) 0.0009(7)
C9 0.0607(13) 0.0519(12) 0.0640(12) -0.0077(10) 0.0141(10) 0.0108(9)
C10 0.0556(13) 0.0749(15) 0.0660(13) -0.0008(11) 0.0096(10) 0.0038(11)
C11 0.0736(15) 0.0634(14) 0.0451(10) 0.0151(11) 0.0085(9) -0.0005(9)
C12 0.0828(16) 0.0545(12) 0.0484(10) 0.0020(11) 0.0147(10) 0.0124(9)
C13 0.0614(13) 0.0586(12) 0.0522(11) -0.0069(10) 0.0174(9) 0.0101(9)
C14 0.0424(9) 0.0360(8) 0.0393(8) -0.0002(7) 0.0090(7) 0.0014(6)
C15 0.0450(10) 0.0531(11) 0.0491(10) 0.0040(8) -0.0004(8) -0.0048(8)
C16 0.0611(12) 0.0535(11) 0.0415(9) -0.0004(9) 0.0014(8) -0.0081(8)
C17 0.0562(11) 0.0402(9) 0.0447(9) 0.0030(8) 0.0198(8) -0.0002(7)
C18 0.0411(10) 0.0457(10) 0.0574(10) 0.0025(8) 0.0090(8) -0.0002(8)
C19 0.0433(10) 0.0427(9) 0.0465(9) -0.0016(8) 0.0029(7) -0.0048(7)
C20 0.0502(10) 0.0361(9) 0.0469(9) 0.0048(7) 0.0091(8) 0.0047(7)
C21 0.0570(12) 0.0542(11) 0.0459(9) 0.0034(9) 0.0086(8) 0.0114(8)
C22 0.0569(12) 0.0552(12) 0.0549(11) -0.0034(10) 0.0162(9) 0.0050(9)
C23 0.0513(11) 0.0397(10) 0.0659(12) -0.0011(8) 0.0060(9) -0.0104(8)
C24 0.0593(13) 0.0685(15) 0.0720(14) 0.0010(11) -0.0097(11) 0.0181(12)
C25 0.0635(14) 0.0664(14) 0.0637(13) -0.0024(11) 0.0024(10) 0.0300(11)
C26 0.0375(9) 0.0437(9) 0.0396(8) -0.0027(7) 0.0075(6) 0.0031(7)
C27 0.0421(10) 0.0679(13) 0.0428(9) 0.0010(9) 0.0043(7) 0.0072(8)
C28 0.0469(11) 0.0878(16) 0.0382(9) -0.0089(11) 0.0059(8) 0.0003(9)
C29 0.0462(11) 0.0725(14) 0.0498(10) -0.0123(10) 0.0173(8) -0.0154(9)
C30 0.0568(12) 0.0572(12) 0.0578(11) 0.0074(10) 0.0141(9) -0.0059(9)
C31 0.0563(11) 0.0492(10) 0.0416(9) 0.0053(9) 0.0060(8) 0.0022(7)
C32 0.100(2) 0.100(2) 0.0659(15) 0.0409(18) 0.0087(14) 0.0101(14)
C33 0.0553(13) 0.0606(14) 0.1015(19) -0.0034(11) 0.0041(12) -0.0168(13)

loop_
_atom_type_symbol
_atom_type_description
_atom_type_scat_dispersion_real
_atom_type_scat_dispersion_imag
_atom_type_scat_source
C C 0.0033 0.0016 'International Tables Vol C Tables 4.2.6.8 and 6.1.1.4'
H H 0.0000 0.0000 'International Tables Vol C Tables 4.2.6.8 and 6.1.1.4'
N N 0.0061 0.0033 'International Tables Vol C Tables 4.2.6.8 and 6.1.1.4'
S S 0.1246 0.1234 'International Tables Vol C Tables 4.2.6.8 and 6.1.1.4'
Cl Cl 0.1484 0.1585 'International Tables Vol C Tables 4.2.6.8 and 6.1.1.4'

loop_
_geom_angle_atom_site_label_1
_geom_angle_atom_site_label_2
_geom_angle_atom_site_label_3
_geom_angle_site_symmetry_1
_geom_angle_site_symmetry_3
_geom_angle
_geom_angle_publ_flag
C7 S1 C8 . . 103.04(9) ?
C4 S2 C20 . . 102.51(9) ?
C5 N1 N2 . . 105.26(13) ?
C3 N2 N1 . . 111.58(14) ?
C3 N2 C6 . . 127.92(15) ?
N1 N2 C6 . . 120.49(14) ?
N2 C3 C4 . . 107.54(16) ?
N2 C3 H3 . . 126.2 ?
C4 C3 H3 . . 126.2 ?
C3 C4 C5 . . 104.82(15) ?
C3 C4 S2 . . 125.11(15) ?
C5 C4 S2 . . 130.04(14) ?
N1 C5 C4 . . 110.80(15) ?
N1 C5 C26 . . 118.34(15) ?
C4 C5 C26 . . 130.85(15) ?
C7 C6 N2 . . 119.92(16) ?
C7 C6 C14 . . 124.46(16) ?
N2 C6 C14 . . 115.62(14) ?
C6 C7 S1 . . 120.93(15) ?
C6 C7 H7 . . 119.5 ?
S1 C7 H7 . . 119.5 ?
C9 C8 C13 . . 119.17(19) ?
C9 C8 S1 . . 123.22(15) ?
C13 C8 S1 . . 117.56(16) ?
C10 C9 C8 . . 119.4(2) ?
C10 C9 H9 . . 120.3 ?
C8 C9 H9 . . 120.3 ?
C11 C10 C9 . . 122.1(2) ?
C11 C10 H10 . . 119.0 ?
C9 C10 H10 . . 119.0 ?
C12 C11 C10 . . 117.8(2) ?
C12 C11 C32 . . 121.8(2) ?
C10 C11 C32 . . 120.4(2) ?
C11 C12 C13 . . 121.5(2) ?
C11 C12 H12 . . 119.3 ?
C13 C12 H12 . . 119.3 ?
C12 C13 C8 . . 120.0(2) ?
C12 C13 H13 . . 120.0 ?
C8 C13 H13 . . 120.0 ?
C19 C14 C15 . . 118.97(16) ?
C19 C14 C6 . . 121.71(15) ?
C15 C14 C6 . . 119.30(16) ?
C16 C15 C14 . . 120.76(18) ?
C16 C15 H15 . . 119.6 ?
C14 C15 H15 . . 119.6 ?
C17 C16 C15 . . 119.21(17) ?
C17 C16 H16 . . 120.4 ?
C15 C16 H16 . . 120.4 ?
C16 C17 C18 . . 121.34(17) ?
C16 C17 Cl1 . . 119.20(15) ?
C18 C17 Cl1 . . 119.46(16) ?
C17 C18 C19 . . 119.02(18) ?
C17 C18 H18 . . 120.5 ?
C19 C18 H18 . . 120.5 ?
C18 C19 C14 . . 120.68(17) ?
C18 C19 H19 . . 119.7 ?
C14 C19 H19 . . 119.7 ?
C25 C20 C21 . . 118.63(19) ?
C25 C20 S2 . . 123.61(16) ?
C21 C20 S2 . . 117.76(14) ?
C20 C21 C22 . . 120.14(18) ?
C20 C21 H21 . . 119.9 ?
C22 C21 H21 . . 119.9 ?
C23 C22 C21 . . 121.67(19) ?
C23 C22 H22 . . 119.2 ?
C21 C22 H22 . . 119.2 ?
C24 C23 C22 . . 117.2(2) ?
C24 C23 C33 . . 121.1(2) ?
C22 C23 C33 . . 121.7(2) ?
C25 C24 C23 . . 121.9(2) ?
C25 C24 H24 . . 119.1 ?
C23 C24 H24 . . 119.1 ?
C20 C25 C24 . . 120.4(2) ?
C20 C25 H25 . . 119.8 ?
C24 C25 H25 . . 119.8 ?
C31 C26 C27 . . 118.79(17) ?
C31 C26 C5 . . 119.41(15) ?
C27 C26 C5 . . 121.71(17) ?
C28 C27 C26 . . 120.04(19) ?
C28 C27 H27 . . 120.0 ?
C26 C27 H27 . . 120.0 ?
C29 C28 C27 . . 119.92(18) ?
C29 C28 H28 . . 120.0 ?
C27 C28 H28 . . 120.0 ?
C28 C29 C30 . . 121.33(19) ?
C28 C29 Cl2 . . 119.50(16) ?
C30 C29 Cl2 . . 119.16(18) ?
C29 C30 C31 . . 118.5(2) ?
C29 C30 H30 . . 120.8 ?
C31 C30 H30 . . 120.8 ?
C30 C31 C26 . . 121.40(18) ?
C30 C31 H31 . . 119.3 ?
C26 C31 H31 . . 119.3 ?
C11 C32 H32A . . 109.5 ?
C11 C32 H32B . . 109.5 ?
H32A C32 H32B . . 109.5 ?
C11 C32 H32C . . 109.5 ?
H32A C32 H32C . . 109.5 ?
H32B C32 H32C . . 109.5 ?
C23 C33 H33A . . 109.5 ?
C23 C33 H33B . . 109.5 ?
H33A C33 H33B . . 109.5 ?
C23 C33 H33C . . 109.5 ?
H33A C33 H33C . . 109.5 ?
H33B C33 H33C . . 109.5 ?

loop_
_geom_bond_atom_site_label_1
_geom_bond_atom_site_label_2
_geom_bond_site_symmetry_2
_geom_bond_distance
_geom_bond_publ_flag
S1 C7 . 1.7398(19) ?
S1 C8 . 1.766(2) ?
S2 C4 . 1.7496(18) ?
S2 C20 . 1.776(2) ?
Cl1 C17 . 1.7340(18) ?
Cl2 C29 . 1.736(2) ?
N1 C5 . 1.328(2) ?
N1 N2 . 1.3565(19) ?
N2 C3 . 1.352(2) ?
N2 C6 . 1.419(2) ?
C3 C4 . 1.362(3) ?
C3 H3 . 0.9300 ?
C4 C5 . 1.418(3) ?
C5 C26 . 1.467(2) ?
C6 C7 . 1.333(3) ?
C6 C14 . 1.484(2) ?
C7 H7 . 0.9300 ?
C8 C9 . 1.380(3) ?
C8 C13 . 1.385(3) ?
C9 C10 . 1.377(3) ?
C9 H9 . 0.9300 ?
C10 C11 . 1.376(3) ?
C10 H10 . 0.9300 ?
C11 C12 . 1.372(4) ?
C11 C32 . 1.508(3) ?
C12 C13 . 1.376(3) ?
C12 H12 . 0.9300 ?
C13 H13 . 0.9300 ?
C14 C19 . 1.383(3) ?
C14 C15 . 1.385(2) ?
C15 C16 . 1.374(3) ?
C15 H15 . 0.9300 ?
C16 C17 . 1.371(3) ?
C16 H16 . 0.9300 ?
C17 C18 . 1.376(3) ?
C18 C19 . 1.378(3) ?
C18 H18 . 0.9300 ?
C19 H19 . 0.9300 ?
C20 C25 . 1.373(3) ?
C20 C21 . 1.377(3) ?
C21 C22 . 1.379(3) ?
C21 H21 . 0.9300 ?
C22 C23 . 1.376(3) ?
C22 H22 . 0.9300 ?
C23 C24 . 1.374(3) ?
C23 C33 . 1.500(3) ?
C24 C25 . 1.373(3) ?
C24 H24 . 0.9300 ?
C25 H25 . 0.9300 ?
C26 C31 . 1.383(3) ?
C26 C27 . 1.389(2) ?
C27 C28 . 1.379(3) ?
C27 H27 . 0.9300 ?
C28 C29 . 1.369(3) ?
C28 H28 . 0.9300 ?
C29 C30 . 1.375(3) ?
C30 C31 . 1.381(3) ?
C30 H30 . 0.9300 ?
C31 H31 . 0.9300 ?
C32 H32A . 0.9600 ?
C32 H32B . 0.9600 ?
C32 H32C . 0.9600 ?
C33 H33A . 0.9600 ?
C33 H33B . 0.9600 ?
C33 H33C . 0.9600 ?

loop_
_geom_hbond_atom_site_label_D
_geom_hbond_atom_site_label_H
_geom_hbond_atom_site_label_A
_geom_hbond_site_symmetry_A
_geom_hbond_distance_DH
_geom_hbond_distance_HA
_geom_hbond_distance_DA
_geom_hbond_angle_DHA
C33 H33C Cg3 3_755 0.96 2.90 3.851(3) 171
C9 H9 Cg5 3_765 0.93 3.03 3.839(2) 147

loop_
_geom_torsion_atom_site_label_1
_geom_torsion_atom_site_label_2
_geom_torsion_atom_site_label_3
_geom_torsion_atom_site_label_4
_geom_torsion_site_symmetry_1
_geom_torsion_site_symmetry_2
_geom_torsion_site_symmetry_3
_geom_torsion_site_symmetry_4
_geom_torsion
_geom_torsion_publ_flag
C5 N1 N2 C3 . . . . -0.3(2) ?
C5 N1 N2 C6 . . . . -179.36(16) ?
N1 N2 C3 C4 . . . . 0.4(2) ?
C6 N2 C3 C4 . . . . 179.37(18) ?
N2 C3 C4 C5 . . . . -0.3(2) ?
N2 C3 C4 S2 . . . . 178.16(14) ?
C20 S2 C4 C3 . . . . 108.01(18) ?
C20 S2 C4 C5 . . . . -73.92(19) ?
N2 N1 C5 C4 . . . . 0.10(19) ?
N2 N1 C5 C26 . . . . 179.47(15) ?
C3 C4 C5 N1 . . . . 0.1(2) ?
S2 C4 C5 N1 . . . . -178.23(15) ?
C3 C4 C5 C26 . . . . -179.13(18) ?
S2 C4 C5 C26 . . . . 2.5(3) ?
C3 N2 C6 C7 . . . . -171.8(2) ?
N1 N2 C6 C7 . . . . 7.1(3) ?
C3 N2 C6 C14 . . . . 7.6(3) ?
N1 N2 C6 C14 . . . . -173.51(15) ?
N2 C6 C7 S1 . . . . -169.62(14) ?
C14 C6 C7 S1 . . . . 11.0(3) ?
C8 S1 C7 C6 . . . . -138.30(17) ?
C7 S1 C8 C9 . . . . 27.9(2) ?
C7 S1 C8 C13 . . . . -154.47(16) ?
C13 C8 C9 C10 . . . . 1.3(3) ?
S1 C8 C9 C10 . . . . 178.90(17) ?
C8 C9 C10 C11 . . . . -1.3(4) ?
C9 C10 C11 C12 . . . . 0.0(3) ?
C9 C10 C11 C32 . . . . -179.8(2) ?
C10 C11 C12 C13 . . . . 1.3(3) ?
C32 C11 C12 C13 . . . . -178.9(2) ?
C11 C12 C13 C8 . . . . -1.3(3) ?
C9 C8 C13 C12 . . . . -0.1(3) ?
S1 C8 C13 C12 . . . . -177.79(17) ?
C7 C6 C14 C19 . . . . -108.0(2) ?
N2 C6 C14 C19 . . . . 72.6(2) ?
C7 C6 C14 C15 . . . . 70.0(3) ?
N2 C6 C14 C15 . . . . -109.32(19) ?
C19 C14 C15 C16 . . . . 0.6(3) ?
C6 C14 C15 C16 . . . . -177.49(18) ?
C14 C15 C16 C17 . . . . 0.8(3) ?
C15 C16 C17 C18 . . . . -1.5(3) ?
C15 C16 C17 Cl1 . . . . 177.69(16) ?
C16 C17 C18 C19 . . . . 0.8(3) ?
Cl1 C17 C18 C19 . . . . -178.36(15) ?
C17 C18 C19 C14 . . . . 0.6(3) ?
C15 C14 C19 C18 . . . . -1.3(3) ?
C6 C14 C19 C18 . . . . 176.76(17) ?
C4 S2 C20 C25 . . . . -18.3(2) ?
C4 S2 C20 C21 . . . . 162.26(16) ?
C25 C20 C21 C22 . . . . 2.6(3) ?
S2 C20 C21 C22 . . . . -177.86(16) ?
C20 C21 C22 C23 . . . . 0.4(3) ?
C21 C22 C23 C24 . . . . -2.7(3) ?
C21 C22 C23 C33 . . . . 174.9(2) ?
C22 C23 C24 C25 . . . . 2.0(4) ?
C33 C23 C24 C25 . . . . -175.6(2) ?
C21 C20 C25 C24 . . . . -3.2(4) ?
S2 C20 C25 C24 . . . . 177.26(19) ?
C23 C24 C25 C20 . . . . 0.9(4) ?
N1 C5 C26 C31 . . . . -37.2(2) ?
C4 C5 C26 C31 . . . . 142.1(2) ?
N1 C5 C26 C27 . . . . 139.28(18) ?
C4 C5 C26 C27 . . . . -41.5(3) ?
C31 C26 C27 C28 . . . . 2.1(3) ?
C5 C26 C27 C28 . . . . -174.36(18) ?
C26 C27 C28 C29 . . . . -0.3(3) ?
C27 C28 C29 C30 . . . . -2.0(3) ?
C27 C28 C29 Cl2 . . . . 178.72(16) ?
C28 C29 C30 C31 . . . . 2.3(3) ?
Cl2 C29 C30 C31 . . . . -178.35(16) ?
C29 C30 C31 C26 . . . . -0.5(3) ?
C27 C26 C31 C30 . . . . -1.7(3) ?
C5 C26 C31 C30 . . . . 174.82(18) ?

loop_
_cod_related_entry_id
_cod_related_entry_database
_cod_related_entry_code
1 ChemSpider 24743621
